data_7019775
loop_
_publ_author_name
'Zhao, Wen-Feng'
'Zou, Chao'
'Shi, Lian-Xu'
'Yu, Jian-Can'
'Qian, Guo-Dong'
'Wu, Chuan-De'

_publ_section_title
;
 Synthesis of diamondoid lanthanide-polyoxometalate solids as tunable
 photoluminescent materials.
;
_journal_issue 33
_journal_name_full 'Dalton transactions (Cambridge, England : 2003)'
_journal_page_first 10091
_journal_page_last 10096
_journal_paper_doi 10.1039/c2dt30481c
_journal_volume 41
_journal_year 2012
_chemical_formula_sum 'C36 H90 N12 O58 Tb2 W12 Zn'
_chemical_formula_weight 4208.61
_chemical_name_systematic
;
?
;
_space_group_IT_number 122
_symmetry_cell_setting tetragonal
_symmetry_space_group_name_Hall 'I -4 2bw'
_symmetry_space_group_name_H-M 'I -4 2 d'
_atom_sites_solution_hydrogens geom
_atom_sites_solution_primary direct
_atom_sites_solution_secondary difmap
_audit_creation_method SHELXL-97
_cell_angle_alpha 90.00
_cell_angle_beta 90.00
_cell_angle_gamma 90.00
_cell_formula_units_Z 4
_cell_length_a 13.8766(5)
_cell_length_b 13.8766(5)
_cell_length_c 44.477(2)
_cell_measurement_reflns_used 12104
_cell_measurement_temperature 293(2)
_cell_measurement_theta_max 25.06
_cell_measurement_theta_min 3.46
_cell_volume 8564.5(6)
_computing_cell_refinement 'CrysAlisPro (Oxford Diffraction Ltd., 2010)'
_computing_data_collection 'CrysAlisPro (Oxford Diffraction Ltd., 2010)'
_computing_data_reduction 'CrysAlisPro (Oxford Diffraction Ltd., 2010)'
_computing_structure_refinement 'SHELXL-97 (Sheldrick, 1997)'
_computing_structure_solution 'SHELXS-97 (Sheldrick, 1990)'
_diffrn_ambient_temperature 293(2)
_diffrn_detector_area_resol_mean 10.3592
_diffrn_measured_fraction_theta_full 0.991
_diffrn_measured_fraction_theta_max 0.991
_diffrn_measurement_device_type 'Xcalibur, Atlas, Gemini ultra'
_diffrn_measurement_method '\w scans'
_diffrn_radiation_monochromator graphite
_diffrn_radiation_source 'fine-focus sealed tube'
_diffrn_radiation_type MoK\a
_diffrn_radiation_wavelength 0.71073
_diffrn_reflns_av_R_equivalents 0.0590
_diffrn_reflns_av_sigmaI/netI 0.0627
_diffrn_reflns_limit_h_max 14
_diffrn_reflns_limit_h_min -11
_diffrn_reflns_limit_k_max 15
_diffrn_reflns_limit_k_min -16
_diffrn_reflns_limit_l_max 52
_diffrn_reflns_limit_l_min -45
_diffrn_reflns_number 12104
_diffrn_reflns_theta_full 25.06
_diffrn_reflns_theta_max 25.06
_diffrn_reflns_theta_min 3.46
_diffrn_standards_interval_count none
_diffrn_standards_interval_time none
_diffrn_standards_number none
_exptl_absorpt_coefficient_mu 18.049
_exptl_absorpt_correction_T_max 0.138
_exptl_absorpt_correction_T_min 0.049
_exptl_absorpt_correction_type empirical
_exptl_absorpt_process_details CrysAlisPro
_exptl_crystal_colour colorless
_exptl_crystal_density_diffrn 3.264
_exptl_crystal_density_method 'not measured'
_exptl_crystal_description block
_exptl_crystal_F_000 7608
_exptl_crystal_size_max 0.31
_exptl_crystal_size_mid 0.15
_exptl_crystal_size_min 0.11
_platon_squeeze_details
;
Crystal structure was found to contain four disordered lattice solvent
molecules, which could not be sufficiently modeled in the refinement
cycles. These molecules were removed using the SQUEEZE procedure
implemented in the PLATON package.
;
_refine_diff_density_max 2.240
_refine_diff_density_min -1.030
_refine_diff_density_rms 0.227
_refine_ls_abs_structure_details 'Flack H D (1983), Acta Cryst. A39, 876-881'
_refine_ls_abs_structure_Flack 0.24(5)
_refine_ls_extinction_method none
_refine_ls_goodness_of_fit_ref 1.145
_refine_ls_hydrogen_treatment constr
_refine_ls_matrix_type full
_refine_ls_number_parameters 166
_refine_ls_number_reflns 3561
_refine_ls_number_restraints 16
_refine_ls_restrained_S_all 1.145
_refine_ls_R_factor_all 0.0969
_refine_ls_R_factor_gt 0.0748
_refine_ls_shift/su_max 0.000
_refine_ls_shift/su_mean 0.000
_refine_ls_structure_factor_coef Fsqd
_refine_ls_weighting_details 'calc w=1/[\s^2^(Fo^2^)+(0.0672P)^2^+61.8404P] where P=(Fo^2^+2Fc^2^)/3'
_refine_ls_weighting_scheme calc
_refine_ls_wR_factor_gt 0.1791
_refine_ls_wR_factor_ref 0.1940
_reflns_number_gt 2413
_reflns_number_total 3561
_reflns_threshold_expression >2sigma(I)
_cod_data_source_file c2dt30481c.txt
_cod_data_source_block TbPOM
_cod_original_cell_volume 8564.6(6)
_cod_original_sg_symbol_H-M I-42d
_cod_database_code 7019775

loop_
_symmetry_equiv_pos_as_xyz
'x, y, z'
'-x, -y, z'
'y, -x, -z'
'-y, x, -z'
'-x+1/2, y, -z+3/4'
'x+1/2, -y, -z+3/4'
'-y+1/2, -x, z+3/4'
'y+1/2, x, z+3/4'
'x+1/2, y+1/2, z+1/2'
'-x+1/2, -y+1/2, z+1/2'
'y+1/2, -x+1/2, -z+1/2'
'-y+1/2, x+1/2, -z+1/2'
'-x+1, y+1/2, -z+5/4'
'x+1, -y+1/2, -z+5/4'
'-y+1, -x+1/2, z+5/4'
'y+1, x+1/2, z+5/4'

loop_
_atom_site_label
_atom_site_type_symbol
_atom_site_fract_x
_atom_site_fract_y
_atom_site_fract_z
_atom_site_U_iso_or_equiv
_atom_site_adp_type
_atom_site_occupancy
_atom_site_symmetry_multiplicity
_atom_site_calc_flag
_atom_site_refinement_flags
W1 W 0.11730(16) 0.36881(13) 0.19576(3) 0.0955(6) Uani 1 1 d .
W2 W -0.11750(14) 0.36427(12) 0.19414(3) 0.0909(5) Uani 1 1 d .
W3 W 0.0009(2) 0.24659(10) 0.24574(3) 0.0963(5) Uani 1 1 d .
Tb1 Tb 0.26212(15) 0.2500 0.1250 0.0742(5) Uani 1 2 d SD
Zn1 Zn 0.0000 0.5000 0.2500 0.0668(13) Uani 1 4 d S
O1 O 0.1080(11) 0.503(2) 0.1865(3) 0.087(5) Uani 1 1 d .
O2 O 0.192(3) 0.324(2) 0.1703(6) 0.133(5) Uani 1 1 d .
O3 O -0.1975(19) 0.3306(18) 0.1647(5) 0.098(7) Uani 1 1 d .
O4 O 0.373(2) 0.218(2) 0.1653(5) 0.133(5) Uani 1 1 d D
O5 O 0.208(2) 0.114(2) 0.1473(5) 0.133(5) Uani 1 1 d D
O6 O 0.0030(17) 0.3906(11) 0.2251(3) 0.070(4) Uani 1 1 d .
O7 O 0.0967(16) 0.2416(11) 0.2153(5) 0.086(7) Uani 1 1 d .
O8 O 0.2038(15) 0.402(2) 0.2282(6) 0.104(9) Uani 1 1 d .
O9 O -0.102(3) 0.246(2) 0.2174(5) 0.133(5) Uani 1 1 d .
O10 O -0.2034(15) 0.4144(15) 0.2259(4) 0.072(6) Uani 1 1 d .
O11 O -0.009(2) 0.3502(15) 0.1733(4) 0.107(8) Uani 1 1 d .
O12 O 0.0176(18) 0.134(2) 0.2507(5) 0.136(10) Uani 1 1 d .
O13 O 0.086(3) 0.2500 0.1250 0.133(5) Uani 1 2 d S
O14 O 0.371(4) 0.380(4) 0.138(2) 0.34(5) Uani 1 1 d .
N1 N 0.384(5) 0.231(6) 0.2177(7) 0.20(3) Uiso 1 1 d D
C1 C 0.342(3) 0.228(6) 0.1911(3) 0.20(3) Uiso 1 1 d D
H1A H 0.2752 0.2331 0.1919 0.237 Uiso 1 1 calc R
C2 C 0.331(6) 0.187(7) 0.2424(13) 0.25(5) Uiso 1 1 d D
H2A H 0.3725 0.1838 0.2597 0.376 Uiso 1 1 calc R
H2B H 0.3120 0.1232 0.2367 0.376 Uiso 1 1 calc R
H2C H 0.2755 0.2250 0.2470 0.376 Uiso 1 1 calc R
C3 C 0.461(5) 0.301(6) 0.2201(15) 0.23(5) Uiso 1 1 d D
H3A H 0.4952 0.2908 0.2386 0.338 Uiso 1 1 calc R
H3B H 0.4345 0.3649 0.2199 0.338 Uiso 1 1 calc R
H3C H 0.5042 0.2934 0.2035 0.338 Uiso 1 1 calc R
N2 N 0.131(3) -0.025(2) 0.1616(7) 0.137(12) Uiso 1 1 d D
C4 C 0.170(3) 0.036(2) 0.1424(9) 0.150(18) Uiso 1 1 d D
H4A H 0.1692 0.0165 0.1224 0.180 Uiso 1 1 calc R
C5 C 0.141(4) 0.000(5) 0.1931(9) 0.22(2) Uiso 1 1 d D
H5B H 0.1125 -0.0499 0.2053 0.323 Uiso 1 1 calc R
H5C H 0.1079 0.0597 0.1969 0.323 Uiso 1 1 calc R
H5D H 0.2076 0.0066 0.1981 0.323 Uiso 1 1 calc R
C6 C 0.092(3) -0.114(2) 0.1495(8) 0.114(12) Uiso 1 1 d D
H6B H 0.0925 -0.1107 0.1280 0.171 Uiso 1 1 calc R
H6C H 0.0275 -0.1223 0.1566 0.171 Uiso 1 1 calc R
H6D H 0.1312 -0.1672 0.1560 0.171 Uiso 1 1 calc R

loop_
_atom_site_aniso_label
_atom_site_aniso_U_11
_atom_site_aniso_U_22
_atom_site_aniso_U_33
_atom_site_aniso_U_23
_atom_site_aniso_U_13
_atom_site_aniso_U_12
W1 0.1277(13) 0.0943(11) 0.0646(8) -0.0093(9) 0.0190(9) 0.0081(10)
W2 0.1175(13) 0.0941(11) 0.0609(8) -0.0106(8) -0.0147(9) -0.0044(9)
W3 0.1344(11) 0.0791(8) 0.0754(7) 0.0118(6) -0.0030(10) -0.0047(14)
Tb1 0.0857(13) 0.0745(12) 0.0624(10) -0.0066(10) 0.000 0.000
Zn1 0.078(2) 0.078(2) 0.045(2) 0.000 0.000 0.000
O1 0.069(10) 0.141(16) 0.051(8) 0.014(14) -0.007(7) 0.011(17)
O2 0.197(15) 0.141(11) 0.062(6) 0.007(7) -0.020(8) -0.032(11)
O3 0.106(17) 0.112(18) 0.076(13) -0.001(12) -0.032(12) -0.019(13)
O4 0.197(15) 0.141(11) 0.062(6) 0.007(7) -0.020(8) -0.032(11)
O5 0.197(15) 0.141(11) 0.062(6) 0.007(7) -0.020(8) -0.032(11)
O6 0.079(10) 0.091(11) 0.039(7) -0.016(7) 0.031(10) -0.005(13)
O7 0.117(15) 0.023(8) 0.118(16) 0.019(10) -0.044(13) -0.004(9)
O8 0.054(12) 0.15(2) 0.110(17) -0.049(16) 0.045(12) 0.009(13)
O9 0.197(15) 0.141(11) 0.062(6) 0.007(7) -0.020(8) -0.032(11)
O10 0.100(15) 0.085(14) 0.030(8) 0.028(8) -0.007(9) -0.001(10)
O11 0.128(19) 0.104(14) 0.088(12) 0.036(11) -0.072(16) -0.048(16)
O12 0.09(2) 0.19(3) 0.135(19) -0.060(18) -0.019(15) -0.04(2)
O13 0.197(15) 0.141(11) 0.062(6) 0.007(7) -0.020(8) -0.032(11)
O14 0.20(5) 0.30(7) 0.52(13) -0.12(7) 0.17(6) -0.10(5)

loop_
_atom_type_symbol
_atom_type_description
_atom_type_scat_dispersion_real
_atom_type_scat_dispersion_imag
_atom_type_scat_source
C C 0.0033 0.0016 'International Tables Vol C Tables 4.2.6.8 and 6.1.1.4'
H H 0.0000 0.0000 'International Tables Vol C Tables 4.2.6.8 and 6.1.1.4'
N N 0.0061 0.0033 'International Tables Vol C Tables 4.2.6.8 and 6.1.1.4'
O O 0.0106 0.0060 'International Tables Vol C Tables 4.2.6.8 and 6.1.1.4'
Zn Zn 0.2839 1.4301 'International Tables Vol C Tables 4.2.6.8 and 6.1.1.4'
Tb Tb -0.1723 4.1537 'International Tables Vol C Tables 4.2.6.8 and 6.1.1.4'
W W -0.8490 6.8722 'International Tables Vol C Tables 4.2.6.8 and 6.1.1.4'

loop_
_geom_angle_atom_site_label_1
_geom_angle_atom_site_label_2
_geom_angle_atom_site_label_3
_geom_angle
_geom_angle_site_symmetry_1
_geom_angle_site_symmetry_3
O2 W1 O1 105.0(12) . .
O2 W1 O8 102.4(12) . .
O1 W1 O8 88.1(10) . .
O2 W1 O7 93.4(13) . .
O1 W1 O7 161.6(8) . .
O8 W1 O7 88.6(10) . .
O2 W1 O11 98.8(14) . .
O1 W1 O11 87.8(7) . .
O8 W1 O11 158.8(10) . .
O7 W1 O11 88.8(8) . .
O2 W1 O6 164.3(12) . .
O1 W1 O6 86.6(6) . .
O8 W1 O6 88.3(7) . .
O7 W1 O6 75.2(8) . .
O11 W1 O6 70.7(9) . .
O2 W1 W3 126.1(11) . .
O1 W1 W3 128.7(5) . .
O8 W1 W3 85.6(8) . .
O7 W1 W3 32.9(7) . .
O11 W1 W3 80.8(6) . .
O6 W1 W3 42.4(4) . .
O11 W2 O3 96.8(11) . .
O11 W2 O1 87.4(8) . 2_565
O3 W2 O1 99.7(9) . 2_565
O11 W2 O9 95.3(12) . .
O3 W2 O9 103.7(12) . .
O1 W2 O9 156.0(9) 2_565 .
O11 W2 O10 157.2(8) . .
O3 W2 O10 104.0(11) . .
O1 W2 O10 80.0(7) 2_565 .
O9 W2 O10 88.9(11) . .
O11 W2 O6 72.4(7) . .
O3 W2 O6 168.5(10) . .
O1 W2 O6 84.1(6) 2_565 .
O9 W2 O6 74.1(10) . .
O10 W2 O6 87.3(7) . .
O12 W3 O10 100.4(10) . 12
O12 W3 O7 87.8(11) . .
O10 W3 O7 93.1(8) 12 .
O12 W3 O9 101.4(13) . .
O10 W3 O9 157.5(12) 12 .
O7 W3 O9 93.2(9) . .
O12 W3 O8 111.8(11) . 11_455
O10 W3 O8 84.7(9) 12 11_455
O7 W3 O8 160.4(7) . 11_455
O9 W3 O8 82.2(13) . 11_455
O12 W3 O6 161.1(10) . .
O10 W3 O6 86.3(8) 12 .
O7 W3 O6 74.1(7) . .
O9 W3 O6 74.7(11) . .
O8 W3 O6 86.3(7) 11_455 .
O12 W3 W1 122.5(9) . .
O10 W3 W1 87.4(5) 12 .
O7 W3 W1 34.7(5) . .
O9 W3 W1 85.6(9) . .
O8 W3 W1 125.7(5) 11_455 .
O6 W3 W1 39.5(5) . .
O5 Tb1 O5 141.5(18) 14_454 .
O5 Tb1 O4 133.7(11) 14_454 .
O5 Tb1 O4 74.4(9) . .
O5 Tb1 O4 74.4(9) 14_454 14_454
O5 Tb1 O4 133.7(11) . 14_454
O4 Tb1 O4 100.3(14) . 14_454
O5 Tb1 O14 137(2) 14_454 14_454
O5 Tb1 O14 72(2) . 14_454
O4 Tb1 O14 68.7(19) . 14_454
O4 Tb1 O14 64(2) 14_454 14_454
O5 Tb1 O14 72(2) 14_454 .
O5 Tb1 O14 137(2) . .
O4 Tb1 O14 64(2) . .
O4 Tb1 O14 68.7(19) 14_454 .
O14 Tb1 O14 103(3) 14_454 .
O5 Tb1 O13 70.7(9) 14_454 .
O5 Tb1 O13 70.7(9) . .
O4 Tb1 O13 129.9(7) . .
O4 Tb1 O13 129.9(7) 14_454 .
O14 Tb1 O13 128.7(13) 14_454 .
O14 Tb1 O13 128.7(13) . .
O5 Tb1 O2 82.0(10) 14_454 14_454
O5 Tb1 O2 82.9(10) . 14_454
O4 Tb1 O2 141.9(10) . 14_454
O4 Tb1 O2 73.9(12) 14_454 14_454
O14 Tb1 O2 75.3(17) 14_454 14_454
O14 Tb1 O2 139(2) . 14_454
O13 Tb1 O2 66.6(8) . 14_454
O5 Tb1 O2 82.9(10) 14_454 .
O5 Tb1 O2 82.0(10) . .
O4 Tb1 O2 73.9(12) . .
O4 Tb1 O2 141.9(10) 14_454 .
O14 Tb1 O2 139(2) 14_454 .
O14 Tb1 O2 75.3(17) . .
O13 Tb1 O2 66.6(8) . .
O2 Tb1 O2 133.2(16) 14_454 .
O6 Zn1 O6 107.7(8) . 2_565
O6 Zn1 O6 110.3(4) . 12
O6 Zn1 O6 110.3(4) 2_565 12
O6 Zn1 O6 110.3(4) . 11_455
O6 Zn1 O6 110.3(4) 2_565 11_455
O6 Zn1 O6 107.7(8) 12 11_455
W2 O1 W1 155.9(8) 2_565 .
W1 O2 Tb1 164.7(19) . .
C1 O4 Tb1 116.7(19) . .
C4 O5 Tb1 144(2) . .
Zn1 O6 W1 120.3(10) . .
Zn1 O6 W3 119.1(6) . .
W1 O6 W3 98.1(7) . .
Zn1 O6 W2 119.1(10) . .
W1 O6 W2 99.5(5) . .
W3 O6 W2 95.8(7) . .
W3 O7 W1 112.4(10) . .
W3 O8 W1 147.5(15) 12 .
W3 O9 W2 115.4(16) . .
W3 O10 W2 159.0(12) 11_455 .
W2 O11 W1 117.4(10) . .
C1 N1 C3 115(4) . .
C1 N1 C2 116(4) . .
C3 N1 C2 126.5(13) . .
O4 C1 N1 133(4) . .
C4 N2 C6 117(3) . .
C4 N2 C5 116(3) . .
C6 N2 C5 127(3) . .
O5 C4 N2 129(4) . .

loop_
_geom_bond_atom_site_label_1
_geom_bond_atom_site_label_2
_geom_bond_distance
_geom_bond_site_symmetry_2
W1 O2 1.65(4) .
W1 O1 1.92(3) .
W1 O8 1.93(3) .
W1 O7 1.988(17) .
W1 O11 2.03(2) .
W1 O6 2.075(17) .
W1 W3 3.229(2) .
W2 O11 1.78(3) .
W2 O3 1.78(2) .
W2 O1 1.87(3) 2_565
W2 O9 1.95(3) .
W2 O10 1.98(2) .
W2 O6 2.20(2) .
W3 O12 1.59(3) .
W3 O10 1.86(2) 12
W3 O7 1.90(2) .
W3 O9 1.91(3) .
W3 O8 1.92(3) 11_455
W3 O6 2.199(15) .
Tb1 O5 2.26(3) 14_454
Tb1 O5 2.26(3) .
Tb1 O4 2.40(3) .
Tb1 O4 2.40(3) 14_454
Tb1 O14 2.42(6) 14_454
Tb1 O14 2.42(6) .
Tb1 O13 2.45(5) .
Tb1 O2 2.47(3) 14_454
Tb1 O2 2.47(3) .
Zn1 O6 1.881(14) .
Zn1 O6 1.881(14) 2_565
Zn1 O6 1.881(14) 12
Zn1 O6 1.881(14) 11_455
O1 W2 1.87(3) 2_565
O4 C1 1.232(10) .
O5 C4 1.225(10) .
O8 W3 1.92(3) 12
O10 W3 1.86(2) 11_455
N1 C1 1.318(9) .
N1 C3 1.449(9) .
N1 C2 1.450(9) .
N2 C4 1.319(9) .
N2 C6 1.444(9) .
N2 C5 1.451(9) .

loop_
_platon_squeeze_void_nr
_platon_squeeze_void_average_x
_platon_squeeze_void_average_y
_platon_squeeze_void_average_z
_platon_squeeze_void_volume
_platon_squeeze_void_count_electrons
_platon_squeeze_void_content
1 -0.168 -0.051 0.395 2119 393 ' '
